data_2108771
loop_
_publ_author_name
'Dugarte-Dugarte, Analio'
'Ram\'irez Pineda, Nahum'
'Nieves, Luis'
'Henao, Jos\'e Antonio'
'D\'iaz de Delgado, Graciela'
'Delgado, Jos\'e Miguel'

_publ_section_title
;
 The crystal structure of Cu~2~GeSe~3~ and the structure-types of the
 I~2~-IV-VI~3~ family of semiconducting compounds
;
_journal_coeditor_code RA5092SUP1
_journal_issue 1
_journal_name_full 'Acta Crystallographica Section B'
_journal_page_first 158
_journal_page_last 167
_journal_paper_doi 10.1107/S2052520620016571
_journal_volume 77
_journal_year 2021
_chemical_absolute_configuration ad
_chemical_formula_moiety 'Cu2 Ge Se3'
_chemical_formula_sum 'Cu2 Ge Se3'
_chemical_formula_weight 436.55
_space_group_crystal_system monoclinic
_space_group_IT_number 9
_space_group_name_Hall 'C -2yc'
_space_group_name_H-M_alt 'C 1 c 1'
_atom_sites_solution_primary dual
_audit_creation_date 2020-11-28
_audit_creation_method
;
Olex2 1.2
(compiled 2018.05.29 svn.r3508 for OlexSys, GUI svn.r5506)
;
_audit_update_record
;
2021-01-08 # Formatted by IUCr publCIF

;
_cell_angle_alpha 90
_cell_angle_beta 108.512(6)
_cell_angle_gamma 90
_cell_formula_units_Z 4
_cell_length_a 6.7703(4)
_cell_length_b 11.8624(5)
_cell_length_c 6.7705(4)
_cell_measurement_reflns_used 2471
_cell_measurement_temperature 293
_cell_measurement_theta_max 34.7790
_cell_measurement_theta_min 3.1330
_cell_volume 515.62(5)
_computing_cell_refinement 'CrysAlisPro 1.171.39.28e (Rigaku OD, 2015)'
_computing_data_collection 'CrysAlisPro 1.171.39.28e (Rigaku OD, 2015)'
_computing_data_reduction 'CrysAlisPro 1.171.39.28e (Rigaku OD, 2015)'
_computing_molecular_graphics 'DIAMOND (Brandenburg, 1999)'
_computing_publication_material 'Olex2 (Dolomanov et al., 2009) and enCIFer (Allen et al., 2004)'
_computing_structure_refinement 'ShelXL (Sheldrick, 2015)'
_computing_structure_solution 'ShelXT (Sheldrick, 2015)'
_diffrn_ambient_temperature 293
_diffrn_detector PILT
_diffrn_detector_area_resol_mean 5.8140
_diffrn_detector_type 'PILATUS 200'
_diffrn_measured_fraction_theta_full 0.998
_diffrn_measured_fraction_theta_max 0.938
_diffrn_measurement_details
;
List of Runs (angles in degrees, time in seconds):

  # Type    Start    End  Width  t~exp~   \w     \q     \k     \f   Frames
--------------------------------------------------------------------------
  1  \w   -114.00  66.00   0.50   30.00    --  -24.00  24.00 108.00  360
  2  \w    -90.00  47.00   0.50   30.00    --  -24.00  36.00 -72.00  274
  3  \w    -86.50  43.50   0.50   30.00    --  -24.00  60.00 108.00  260
  4  \w   -100.50 -24.00   0.50   30.00    --  -24.00  12.00  72.00  153
  5  \w   -114.00 -69.00   0.50   30.00    --  -24.00  24.00-180.00   90
;
_diffrn_measurement_device 'AFC11 (Right): Eulerian 3 circle'
_diffrn_measurement_device_type 'Rigaku XtaLab Pro'
_diffrn_measurement_method '\w scans'
_diffrn_measurement_specimen_support 'Mitegen 50um'
_diffrn_orient_matrix_type 'CrysAlisPro convention (1999,Acta A55,543-557)'
_diffrn_orient_matrix_UB_11 -0.0954395000
_diffrn_orient_matrix_UB_12 -0.0202830000
_diffrn_orient_matrix_UB_13 -0.0693203000
_diffrn_orient_matrix_UB_21 -0.0557223000
_diffrn_orient_matrix_UB_22 0.0347576000
_diffrn_orient_matrix_UB_23 0.0492467000
_diffrn_orient_matrix_UB_31 0.0000708000
_diffrn_orient_matrix_UB_32 0.0442099000
_diffrn_orient_matrix_UB_33 -0.0704742000
_diffrn_radiation_monochromator graphite
_diffrn_radiation_probe x-ray
_diffrn_radiation_type MoK\a
_diffrn_radiation_wavelength 0.71075
_diffrn_reflns_av_R_equivalents 0.0213
_diffrn_reflns_av_unetI/netI 0.0416
_diffrn_reflns_Laue_measured_fraction_full 0.998
_diffrn_reflns_Laue_measured_fraction_max 0.938
_diffrn_reflns_limit_h_max 10
_diffrn_reflns_limit_h_min -10
_diffrn_reflns_limit_k_max 18
_diffrn_reflns_limit_k_min -18
_diffrn_reflns_limit_l_max 10
_diffrn_reflns_limit_l_min -10
_diffrn_reflns_number 4227
_diffrn_reflns_point_group_measured_fraction_full 0.968
_diffrn_reflns_point_group_measured_fraction_max 0.829
_diffrn_reflns_theta_full 25.242
_diffrn_reflns_theta_max 34.632
_diffrn_reflns_theta_min 3.435
_diffrn_source 'fine-focus sealed X-ray tube'
_diffrn_source_current 20.0
_diffrn_source_power 1.0
_diffrn_source_type 'Enhance (Mo) X-ray Source'
_diffrn_source_voltage 50.0
_exptl_absorpt_coefficient_mu 34.964
_exptl_absorpt_correction_T_max 1.00000
_exptl_absorpt_correction_T_min 0.50525
_exptl_absorpt_correction_type multi-scan
_exptl_absorpt_process_details
;
CrysAlisPro 1.171.39.28e (Rigaku Oxford Diffraction, 2015) 
Empirical absorption correction using spherical harmonics, 
implemented in SCALE3 ABSPACK scaling algorithm.
;
_exptl_crystal_colour grey
_exptl_crystal_colour_lustre metallic
_exptl_crystal_colour_modifier dark
_exptl_crystal_colour_primary grey
_exptl_crystal_density_diffrn 5.624
_exptl_crystal_description 'irregular fragment'
_exptl_crystal_F_000 768
_exptl_crystal_size_max 0.24
_exptl_crystal_size_mid 0.23
_exptl_crystal_size_min 0.22
_refine_diff_density_max 1.533
_refine_diff_density_min -1.830
_refine_diff_density_rms 0.410
_refine_ls_abs_structure_details
;
 Flack x determined using 626 quotients [(I+)-(I-)]/[(I+)+(I-)]
 (Parsons, Flack and Wagner, Acta Cryst. B69 (2013) 249-259).
;
_refine_ls_abs_structure_Flack 0.043(18)
_refine_ls_extinction_coef 0.0158(8)
_refine_ls_extinction_expression Fc^*^=kFc[1+0.001xFc^2^\l^3^/sin(2\q)]^-1/4^
_refine_ls_extinction_method 'SHELXL-2018/3 (Sheldrick 2018)'
_refine_ls_goodness_of_fit_ref 1.163
_refine_ls_hydrogen_treatment undef
_refine_ls_matrix_type full
_refine_ls_number_parameters 56
_refine_ls_number_reflns 1824
_refine_ls_number_restraints 2
_refine_ls_restrained_S_all 1.162
_refine_ls_R_factor_all 0.0311
_refine_ls_R_factor_gt 0.0270
_refine_ls_shift/su_max 0.000
_refine_ls_shift/su_mean 0.000
_refine_ls_structure_factor_coef Fsqd
_refine_ls_weighting_details 'w=1/[\s^2^(Fo^2^)+(0.0266P)^2^+0.1027P] where P=(Fo^2^+2Fc^2^)/3'
_refine_ls_weighting_scheme calc
_refine_ls_wR_factor_gt 0.0741
_refine_ls_wR_factor_ref 0.0770
_reflns_Friedel_coverage 0.759
_reflns_Friedel_fraction_full 0.938
_reflns_Friedel_fraction_max 0.718
_reflns_number_gt 1605
_reflns_number_total 1824
_reflns_threshold_expression 'I > 2\s(I)'
_cod_data_source_file ra5092sup1.cif
_cod_data_source_block I
_cod_depositor_comments 'Adding full bibliography for 2108771.cif.'
_cod_database_code 2108771
_cod_database_fobs_code 2108771
_publcif_datablock.id {5770b306-16e6-459e-8418-7e60a4a1a42c}

_shelx_shelxl_version_number 2018/3
_chemical_oxdiff_formula 'Cu2 Ge Se3'
_shelx_space_group_comment
;
The symmetry employed for this shelxl refinement is uniquely defined
by the following loop, which should always be used as a source of
symmetry information in preference to the above space-group names.
They are only intended as comments.
;
_shelx_estimated_absorpt_t_max 0.048
_shelx_estimated_absorpt_t_min 0.044
_reflns_odcompleteness_completeness 100.00
_reflns_odcompleteness_iscentric 1
_reflns_odcompleteness_theta 26.32
_olex2_refinement_description
;
;
_olex2_exptl_crystal_mounting_method 'The crystal was mounted on a mylar loop with grease'
_olex2_submission_special_instructions 'No special instructions were received'
_oxdiff_exptl_absorpt_empirical_details
;
Empirical correction (ABSPACK) includes:
- Absorption correction using spherical harmonics
- Frame scaling
- Detector area scaling
;
_oxdiff_exptl_absorpt_empirical_full_max 1.543
_oxdiff_exptl_absorpt_empirical_full_min 0.669
_publcif_info_exptl_table_max_cols 5
_publcif_info_exptl_table_use_headnotes n
_publcif_funding_html
;
;

loop_
_space_group_symop_operation_xyz
'x, y, z'
'x, -y, z+1/2'
'x+1/2, y+1/2, z'
'x+1/2, -y+1/2, z+1/2'

loop_
_atom_site_label
_atom_site_type_symbol
_atom_site_fract_x
_atom_site_fract_y
_atom_site_fract_z
_atom_site_U_iso_or_equiv
_atom_site_adp_type
_atom_site_occupancy
_atom_site_site_symmetry_order
_atom_site_calc_flag
_atom_site_refinement_flags_posn
_atom_site_refinement_flags_adp
_atom_site_refinement_flags_occupancy
_atom_site_disorder_assembly
_atom_site_disorder_group
Cu1 Cu -0.0001(2) -0.08657(5) 0.49994(18) 0.0163(3) Uani 1 1 d . . . . .
Cu2 Cu 0.51489(16) -0.24677(5) 0.50463(15) 0.0152(3) Uani 1 1 d . . . . .
Ge Ge 0.52816(19) 0.08587(3) 0.52302(18) 0.00457(14) Uani 1 1 d . . . . .
Se1 Se 0.38650(10) -0.08110(3) 0.64001(9) 0.00524(19) Uani 1 1 d . . . . .
Se2 Se 0.38880(11) 0.24558(4) 0.63172(10) 0.00721(16) Uani 1 1 d . . . . .
Se3 Se 0.89215(10) 0.08425(3) 0.62468(10) 0.0066(2) Uani 1 1 d . . . . .

loop_
_atom_site_aniso_label
_atom_site_aniso_U_11
_atom_site_aniso_U_22
_atom_site_aniso_U_33
_atom_site_aniso_U_23
_atom_site_aniso_U_13
_atom_site_aniso_U_12
Cu1 0.0197(9) 0.0157(3) 0.0137(6) 0.0006(3) 0.0058(6) 0.0019(3)
Cu2 0.0146(4) 0.0176(3) 0.0126(7) 0.0013(3) 0.0034(4) -0.0014(3)
Ge 0.0041(3) 0.0067(2) 0.0023(3) -0.0003(2) 0.0001(2) -0.0005(3)
Se1 0.0054(3) 0.0071(2) 0.0021(3) 0.00054(15) -0.0005(2) -0.00096(16)
Se2 0.0072(3) 0.0082(2) 0.0059(3) -0.0005(2) 0.00160(19) 0.0019(2)
Se3 0.0041(3) 0.0090(2) 0.0061(4) 0.00026(15) 0.0006(2) 0.00028(14)

loop_
_atom_type_symbol
_atom_type_description
_atom_type_scat_dispersion_real
_atom_type_scat_dispersion_imag
_atom_type_scat_source
Cu Cu 0.3201 1.2651 'International Tables Vol C Tables 4.2.6.8 and 6.1.1.4'
Ge Ge 0.1547 1.8001 'International Tables Vol C Tables 4.2.6.8 and 6.1.1.4'
Se Se -0.0929 2.2259 'International Tables Vol C Tables 4.2.6.8 and 6.1.1.4'

loop_
_geom_angle_atom_site_label_1
_geom_angle_atom_site_label_2
_geom_angle_atom_site_label_3
_geom_angle
_geom_angle_site_symmetry_1
_geom_angle_site_symmetry_3
_geom_angle_publ_flag
Se2 Cu1 Se1 107.24(5) 3_445 . ?
Se2 Cu1 Se3 112.08(5) 3_445 2_454 ?
Se3 Cu1 Se1 104.18(5) 1_455 . ?
Se3 Cu1 Se1 109.36(6) 2_454 . ?
Se3 Cu1 Se2 113.85(6) 1_455 3_445 ?
Se3 Cu1 Se3 109.73(5) 1_455 2_454 ?
Se2 Cu2 Se1 110.86(5) 3_545 . ?
Se2 Cu2 Se1 109.92(5) 2_554 . ?
Se2 Cu2 Se2 111.11(6) 2_554 3_545 ?
Se2 Cu2 Se3 106.56(5) 3_545 3_445 ?
Se2 Cu2 Se3 108.36(4) 2_554 3_445 ?
Se3 Cu2 Se1 109.94(5) 3_445 . ?
Se1 Ge Se1 105.15(5) . 2_554 ?
Se2 Ge Se1 108.44(6) . . ?
Se2 Ge Se1 106.79(5) . 2_554 ?
Se2 Ge Se3 114.02(6) . . ?
Se3 Ge Se1 112.57(5) . . ?
Se3 Ge Se1 109.35(5) . 2_554 ?
Cu2 Se1 Cu1 107.04(4) . . ?
Cu2 Se1 Ge 108.10(4) . 2 ?
Ge Se1 Cu1 114.32(5) 2 . ?
Ge Se1 Cu1 111.85(5) . . ?
Ge Se1 Cu2 107.94(5) . . ?
Ge Se1 Ge 107.37(5) . 2 ?
Cu1 Se2 Cu2 104.75(5) 3 3_455 ?
Cu2 Se2 Cu1 109.78(5) 2 3 ?
Cu2 Se2 Cu2 111.08(6) 2 3_455 ?
Ge Se2 Cu1 110.50(5) . 3 ?
Ge Se2 Cu2 113.74(6) . 3_455 ?
Ge Se2 Cu2 107.00(5) . 2 ?
Cu1 Se3 Cu1 110.92(5) 1_655 2_655 ?
Cu1 Se3 Cu2 114.12(6) 1_655 3 ?
Cu2 Se3 Cu1 108.96(4) 3 2_655 ?
Ge Se3 Cu1 108.27(5) . 1_655 ?
Ge Se3 Cu1 104.37(6) . 2_655 ?
Ge Se3 Cu2 109.76(4) . 3 ?

loop_
_geom_bond_atom_site_label_1
_geom_bond_atom_site_label_2
_geom_bond_distance
_geom_bond_site_symmetry_2
_geom_bond_publ_flag
Cu1 Se1 2.4855(18) . ?
Cu1 Se2 2.3985(10) 3_445 ?
Cu1 Se3 2.3964(10) 1_455 ?
Cu1 Se3 2.4106(16) 2_454 ?
Cu2 Se1 2.4420(10) . ?
Cu2 Se2 2.4028(16) 3_545 ?
Cu2 Se2 2.3947(15) 2_554 ?
Cu2 Se3 2.4080(10) 3_445 ?
Ge Se1 2.4398(9) . ?
Ge Se1 2.4634(15) 2_554 ?
Ge Se2 2.3371(10) . ?
Ge Se3 2.3388(17) . ?

loop_
_publcif_info_tables.block_id
_publcif_info_tables.reference_item
{5770b306-16e6-459e-8418-7e60a4a1a42c} '_publcif_info_datablock.publ_exptl'

loop_
_publcif_info_cif.paper_type
CB

loop_
_publcif_info_datablock.id
_publcif_info_datablock.publ_exptl
_publcif_info_datablock.publ_geom
_publcif_info_datablock.structure
{5770b306-16e6-459e-8418-7e60a4a1a42c} y y y

loop_
_publcif_info_exptl_table_extra_item
sin_theta_over_lambda_max

loop_
_publcif_info_exptl_table_header_item
?
